data_1568798
loop_
_publ_author_name
'Hannah, Tyler J.'
'McCarvell, W. Michael'
'Kirsch, Tamina'
'Bedard, Joseph'
'Hynes, Toren'
'Mayho, Jacqueline'
'Bamford, Karlee L.'
'Vos, Cyler W.'
'Kozak, Christopher M.'
'George, Tanner'
'Masuda, Jason D.'
'Chitnis, S. S.'

_publ_section_title
;
 Planar bismuth triamides: a tunable platform for main group Lewis acidity
 and polymerization catalysis
;
_journal_issue 17
_journal_name_full 'Chemical Science'
_journal_page_first 4549
_journal_page_last 4563
_journal_paper_doi 10.1039/D3SC00917C
_journal_volume 14
_journal_year 2023
_chemical_formula_moiety 'C30 H48 Bi Br2 N3 Si2'
_chemical_formula_sum 'C30 H48 Bi Br2 N3 Si2'
_chemical_formula_weight 875.69
_space_group_crystal_system monoclinic
_space_group_IT_number 15
_space_group_name_Hall '-C 2yc'
_space_group_name_H-M_alt 'C 1 2/c 1'
_atom_sites_solution_hydrogens geom
_audit_creation_date 2022-10-04
_audit_creation_method
;
Olex2 1.5
(compiled 2022.04.07 svn.rca3783a0 for OlexSys, GUI svn.r6498)
;
_audit_update_record
;
2022-11-03 deposited with the CCDC.	2023-04-05 downloaded from the CCDC.
;
_cell_angle_alpha 90
_cell_angle_beta 108.4650(10)
_cell_angle_gamma 90
_cell_formula_units_Z 4
_cell_length_a 22.2542(5)
_cell_length_b 13.9368(4)
_cell_length_c 11.6414(3)
_cell_measurement_reflns_used 9938
_cell_measurement_temperature 150.00
_cell_measurement_theta_max 72.39
_cell_measurement_theta_min 3.80
_cell_volume 3424.72(15)
_computing_molecular_graphics 'Olex2 1.5 (Dolomanov et al., 2009)'
_computing_publication_material 'Olex2 1.5 (Dolomanov et al., 2009)'
_computing_structure_refinement 'SHELXL 2018/3 (Sheldrick, 2015)'
_computing_structure_solution 'SHELXT 2018/2 (Sheldrick, 2018)'
_diffrn_ambient_temperature 150.00
_diffrn_measured_fraction_theta_full 0.992
_diffrn_measured_fraction_theta_max 0.989
_diffrn_measurement_device_type 'Bruker APEX-II CCD'
_diffrn_measurement_method '\f and \w scans'
_diffrn_radiation_type CuK\a
_diffrn_radiation_wavelength 1.54178
_diffrn_reflns_av_R_equivalents 0.0733
_diffrn_reflns_av_unetI/netI 0.0513
_diffrn_reflns_Laue_measured_fraction_full 0.992
_diffrn_reflns_Laue_measured_fraction_max 0.989
_diffrn_reflns_limit_h_max 26
_diffrn_reflns_limit_h_min -27
_diffrn_reflns_limit_k_max 16
_diffrn_reflns_limit_k_min -16
_diffrn_reflns_limit_l_max 14
_diffrn_reflns_limit_l_min -14
_diffrn_reflns_number 19519
_diffrn_reflns_point_group_measured_fraction_full 0.992
_diffrn_reflns_point_group_measured_fraction_max 0.989
_diffrn_reflns_theta_full 67.679
_diffrn_reflns_theta_max 70.062
_diffrn_reflns_theta_min 3.800
_diffrn_standards_number 0
_exptl_absorpt_coefficient_mu 13.676
_exptl_absorpt_correction_T_max 0.0683
_exptl_absorpt_correction_T_min 0.0035
_exptl_absorpt_correction_type multi-scan
_exptl_absorpt_process_details 'SADABS-2016/2 (Bruker,2016/2) was used for absorption correction.'
_exptl_crystal_colour 'clear orangish red'
_exptl_crystal_colour_lustre clear
_exptl_crystal_colour_modifier orangish
_exptl_crystal_colour_primary red
_exptl_crystal_density_diffrn 1.698
_exptl_crystal_description shard
_exptl_crystal_F_000 1720
_exptl_crystal_size_max 0.06
_exptl_crystal_size_mid 0.05
_exptl_crystal_size_min 0.01
_refine_diff_density_max 10.670
_refine_diff_density_min -3.391
_refine_diff_density_rms 0.586
_refine_ls_extinction_method none
_refine_ls_goodness_of_fit_ref 1.842
_refine_ls_hydrogen_treatment constr
_refine_ls_matrix_type full
_refine_ls_number_parameters 167
_refine_ls_number_reflns 3213
_refine_ls_number_restraints 0
_refine_ls_restrained_S_all 1.842
_refine_ls_R_factor_all 0.1586
_refine_ls_R_factor_gt 0.1511
_refine_ls_shift/su_max 0.001
_refine_ls_shift/su_mean 0.000
_refine_ls_structure_factor_coef Fsqd
_refine_ls_weighting_details 'w=1/[\s^2^(Fo^2^)+(0.2000P)^2^] where P=(Fo^2^+2Fc^2^)/3'
_refine_ls_weighting_scheme calc
_refine_ls_wR_factor_gt 0.3860
_refine_ls_wR_factor_ref 0.4076
_reflns_Friedel_coverage 0.000
_reflns_number_gt 2701
_reflns_number_total 3213
_reflns_threshold_expression 'I > 2\s(I)'
_cod_data_source_file d3sc00917c3.cif
_cod_data_source_block final_a
_cod_depositor_comments 'Adding full bibliography for 1568798--1568802.cif.'
_cod_database_code 1568798
_shelx_shelxl_version_number 2018/3
_shelx_space_group_comment
;
The symmetry employed for this shelxl refinement is uniquely defined
by the following loop, which should always be used as a source of
symmetry information in preference to the above space-group names.
They are only intended as comments.
;
_shelx_estimated_absorpt_t_max 0.875
_shelx_estimated_absorpt_t_min 0.494
_olex2_refinement_description
;
1.a Ternary CH refined with riding coordinates:
 C00D(H00E), C00E(H00F), C00F(H00G)
1.b Aromatic/amide H refined with riding coordinates:
 C006(H006), C00A(H00A), C009(H009)
1.c Fitted hexagon refined as free rotating group:
 C00B(C006,C008,C00A,C009,C007)
1.d Idealised Me refined as rotating group:
 C00C(H00B,H00C,H00D), C00G(H00H,H00I,H00J), C00H(H00K,H00L,H00M), C00I(H00N,
 H00O,H00P), C00J(H00Q,H00R,H00S), C00K(H00T,H00U,H00V)
;
_olex2_submission_special_instructions 'No special instructions were received'

loop_
_space_group_symop_operation_xyz
'x, y, z'
'-x, y, -z+1/2'
'x+1/2, y+1/2, z'
'-x+1/2, y+1/2, -z+1/2'
'-x, -y, -z'
'x, -y, z-1/2'
'-x+1/2, -y+1/2, -z'
'x+1/2, -y+1/2, z-1/2'

loop_
_atom_site_label
_atom_site_type_symbol
_atom_site_fract_x
_atom_site_fract_y
_atom_site_fract_z
_atom_site_U_iso_or_equiv
_atom_site_adp_type
_atom_site_occupancy
_atom_site_site_symmetry_order
_atom_site_calc_flag
_atom_site_refinement_flags_posn
_atom_site_refinement_flags_adp
_atom_site_refinement_flags_occupancy
_atom_site_disorder_assembly
_atom_site_disorder_group
Bi01 Bi 0.500000 0.75201(4) 0.250000 0.0545(6) Uani 1 2 d S T P . .
Br02 Br 0.33764(6) 0.42071(10) 0.52608(11) 0.0601(6) Uani 1 1 d . . . . .
Si03 Si 0.37148(15) 0.8007(2) 0.3513(3) 0.0498(9) Uani 1 1 d . . . . .
N004 N 0.500000 0.5971(9) 0.250000 0.044(3) Uani 1 2 d S T P . .
N005 N 0.4180(5) 0.7075(8) 0.3186(9) 0.052(2) Uani 1 1 d . . . . .
C00B C 0.4193(3) 0.6098(4) 0.3427(7) 0.050(3) Uani 1 1 d G . . . .
C006 C 0.3813(3) 0.5704(5) 0.4051(6) 0.046(2) Uani 1 1 d G . . . .
H006 H 0.351080 0.609264 0.425410 0.055 Uiso 1 1 calc R U . . .
C008 C 0.3875(3) 0.4740(5) 0.4377(6) 0.050(3) Uani 1 1 d G . . . .
C00A C 0.4317(3) 0.4171(4) 0.4079(7) 0.053(3) Uani 1 1 d G . . . .
H00A H 0.435915 0.351294 0.430197 0.064 Uiso 1 1 calc R U . . .
C009 C 0.4697(3) 0.4565(5) 0.3456(7) 0.056(3) Uani 1 1 d G . . . .
H009 H 0.499864 0.417638 0.325217 0.068 Uiso 1 1 calc R U . . .
C007 C 0.4635(3) 0.5529(5) 0.3130(6) 0.054(3) Uani 1 1 d G . . . .
C00C C 0.3500(7) 0.8829(11) 0.1175(13) 0.065(4) Uani 1 1 d . . . . .
H00B H 0.369775 0.826198 0.094978 0.098 Uiso 1 1 calc R U . . .
H00C H 0.355248 0.938009 0.069265 0.098 Uiso 1 1 calc R U . . .
H00D H 0.304756 0.870691 0.102104 0.098 Uiso 1 1 calc R U . . .
C00D C 0.2867(8) 0.7668(11) 0.3201(15) 0.053(3) Uani 1 1 d . . . . .
H00E H 0.285194 0.726610 0.390191 0.063 Uiso 1 1 calc R U . . .
C00E C 0.3817(6) 0.9046(9) 0.2529(11) 0.052(3) Uani 1 1 d . . . . .
H00F H 0.428203 0.909265 0.265217 0.063 Uiso 1 1 calc R U . . .
C00F C 0.4061(8) 0.8413(11) 0.5151(13) 0.067(4) Uani 1 1 d . . . . .
H00G H 0.381451 0.898533 0.526170 0.081 Uiso 1 1 calc R U . . .
C00G C 0.2463(7) 0.8548(13) 0.3204(15) 0.071(4) Uani 1 1 d . . . . .
H00H H 0.267686 0.895294 0.390203 0.107 Uiso 1 1 calc R U . . .
H00I H 0.205070 0.834521 0.325573 0.107 Uiso 1 1 calc R U . . .
H00J H 0.240067 0.891335 0.245546 0.107 Uiso 1 1 calc R U . . .
C00H C 0.2557(7) 0.7067(12) 0.2062(13) 0.063(3) Uani 1 1 d . . . . .
H00K H 0.259926 0.740122 0.135027 0.095 Uiso 1 1 calc R U . . .
H00L H 0.210748 0.697487 0.196581 0.095 Uiso 1 1 calc R U . . .
H00M H 0.276736 0.644119 0.214191 0.095 Uiso 1 1 calc R U . . .
C00I C 0.4761(8) 0.8718(15) 0.5469(14) 0.083(5) Uani 1 1 d . . . . .
H00N H 0.502916 0.814559 0.558816 0.124 Uiso 1 1 calc R U . . .
H00O H 0.488041 0.909950 0.621424 0.124 Uiso 1 1 calc R U . . .
H00P H 0.481687 0.910319 0.480592 0.124 Uiso 1 1 calc R U . . .
C00J C 0.3613(9) 1.0045(11) 0.2864(17) 0.079(4) Uani 1 1 d . . . . .
H00Q H 0.316019 1.003416 0.277614 0.118 Uiso 1 1 calc R U . . .
H00R H 0.369288 1.053285 0.232380 0.118 Uiso 1 1 calc R U . . .
H00S H 0.385659 1.019875 0.370421 0.118 Uiso 1 1 calc R U . . .
C00K C 0.4007(17) 0.7639(13) 0.6063(19) 0.082(7) Uani 1 1 d . . . . .
H00T H 0.356008 0.755042 0.599820 0.123 Uiso 1 1 calc R U . . .
H00U H 0.424459 0.784463 0.688718 0.123 Uiso 1 1 calc R U . . .
H00V H 0.418032 0.703210 0.588392 0.123 Uiso 1 1 calc R U . . .

loop_
_atom_site_aniso_label
_atom_site_aniso_U_11
_atom_site_aniso_U_22
_atom_site_aniso_U_33
_atom_site_aniso_U_23
_atom_site_aniso_U_13
_atom_site_aniso_U_12
Bi01 0.0394(8) 0.0477(8) 0.0782(9) 0.000 0.0213(5) 0.000
Br02 0.0429(10) 0.0703(11) 0.0597(10) 0.0086(5) 0.0057(7) -0.0070(5)
Si03 0.0360(17) 0.0535(18) 0.0548(17) 0.0015(12) 0.0071(13) 0.0034(13)
N004 0.028(6) 0.040(6) 0.058(7) 0.000 0.003(5) 0.000
N005 0.034(5) 0.056(7) 0.062(5) -0.001(4) 0.008(4) 0.004(5)
C00B 0.027(5) 0.069(7) 0.046(6) 0.005(5) 0.001(4) -0.001(5)
C006 0.029(5) 0.052(6) 0.047(5) -0.001(4) 0.001(4) 0.000(4)
C008 0.033(5) 0.062(7) 0.046(5) 0.002(5) 0.000(4) 0.000(5)
C00A 0.035(6) 0.052(7) 0.060(6) 0.005(5) -0.003(5) -0.002(5)
C009 0.032(6) 0.070(8) 0.058(6) -0.003(5) 0.001(5) -0.011(6)
C007 0.047(7) 0.048(6) 0.056(6) -0.001(5) 0.003(5) -0.001(5)
C00C 0.050(8) 0.069(9) 0.071(8) 0.030(7) 0.012(6) 0.010(7)
C00D 0.030(7) 0.067(7) 0.056(7) 0.008(6) 0.006(6) -0.006(6)
C00E 0.032(6) 0.064(7) 0.055(6) 0.009(5) 0.006(5) 0.004(5)
C00F 0.064(9) 0.067(8) 0.062(7) -0.005(6) 0.008(6) 0.007(7)
C00G 0.036(7) 0.091(11) 0.080(9) 0.011(7) 0.010(6) 0.000(7)
C00H 0.038(7) 0.071(9) 0.075(8) 0.001(7) 0.009(6) -0.017(7)
C00I 0.071(10) 0.103(12) 0.056(7) -0.017(8) -0.005(7) -0.011(10)
C00J 0.074(10) 0.057(8) 0.116(12) 0.026(8) 0.044(9) 0.019(8)
C00K 0.11(2) 0.069(9) 0.055(9) 0.003(7) 0.017(10) -0.001(10)

loop_
_atom_type_symbol
_atom_type_description
_atom_type_scat_dispersion_real
_atom_type_scat_dispersion_imag
_atom_type_scat_source
C C 0.0181 0.0091 'International Tables Vol C Tables 4.2.6.8 and 6.1.1.4'
H H 0.0000 0.0000 'International Tables Vol C Tables 4.2.6.8 and 6.1.1.4'
Bi Bi -4.0111 8.9310 'International Tables Vol C Tables 4.2.6.8 and 6.1.1.4'
Br Br -0.6763 1.2805 'International Tables Vol C Tables 4.2.6.8 and 6.1.1.4'
N N 0.0311 0.0180 'International Tables Vol C Tables 4.2.6.8 and 6.1.1.4'
Si Si 0.2541 0.3302 'International Tables Vol C Tables 4.2.6.8 and 6.1.1.4'

loop_
_geom_angle_atom_site_label_1
_geom_angle_atom_site_label_2
_geom_angle_atom_site_label_3
_geom_angle
_geom_angle_site_symmetry_1
_geom_angle_site_symmetry_3
_geom_angle_publ_flag
N004 Bi01 N005 74.3(3) . 2_655 ?
N004 Bi01 N005 74.3(3) . . ?
N005 Bi01 N005 148.6(5) 2_655 . ?
N005 Si03 C00D 113.3(6) . . ?
N005 Si03 C00E 103.8(6) . . ?
N005 Si03 C00F 110.7(6) . . ?
C00D Si03 C00E 112.4(6) . . ?
C00D Si03 C00F 109.5(8) . . ?
C00F Si03 C00E 106.8(6) . . ?
C007 N004 Bi01 116.1(6) . . ?
C007 N004 Bi01 116.1(8) 2_655 . ?
C007 N004 C007 127.7(13) 2_655 . ?
Si03 N005 Bi01 117.3(6) . . ?
C00B N005 Bi01 111.6(7) . . ?
C00B N005 Si03 130.5(8) . . ?
N005 C00B C006 121.1(7) . . ?
N005 C00B C007 118.6(7) . . ?
C006 C00B C007 120.0 . . ?
C00B C006 H006 120.0 . . ?
C00B C006 C008 120.0 . . ?
C008 C006 H006 120.0 . . ?
C006 C008 Br02 120.3(4) . . ?
C006 C008 C00A 120.0 . . ?
C00A C008 Br02 119.7(4) . . ?
C008 C00A H00A 120.0 . . ?
C009 C00A C008 120.0 . . ?
C009 C00A H00A 120.0 . . ?
C00A C009 H009 120.0 . . ?
C007 C009 C00A 120.0 . . ?
C007 C009 H009 120.0 . . ?
C00B C007 N004 117.0(7) . . ?
C009 C007 N004 123.0(7) . . ?
C009 C007 C00B 120.0 . . ?
H00B C00C H00C 109.5 . . ?
H00B C00C H00D 109.5 . . ?
H00C C00C H00D 109.5 . . ?
C00E C00C H00B 109.5 . . ?
C00E C00C H00C 109.5 . . ?
C00E C00C H00D 109.5 . . ?
Si03 C00D H00E 106.1 . . ?
C00G C00D Si03 111.0(11) . . ?
C00G C00D H00E 106.1 . . ?
C00G C00D C00H 109.7(14) . . ?
C00H C00D Si03 117.2(13) . . ?
C00H C00D H00E 106.1 . . ?
Si03 C00E H00F 106.1 . . ?
C00C C00E Si03 111.3(9) . . ?
C00C C00E H00F 106.1 . . ?
C00C C00E C00J 111.0(11) . . ?
C00J C00E Si03 115.5(10) . . ?
C00J C00E H00F 106.1 . . ?
Si03 C00F H00G 107.6 . . ?
C00I C00F Si03 112.4(11) . . ?
C00I C00F H00G 107.6 . . ?
C00I C00F C00K 108.7(17) . . ?
C00K C00F Si03 112.8(12) . . ?
C00K C00F H00G 107.6 . . ?
C00D C00G H00H 109.5 . . ?
C00D C00G H00I 109.5 . . ?
C00D C00G H00J 109.5 . . ?
H00H C00G H00I 109.5 . . ?
H00H C00G H00J 109.5 . . ?
H00I C00G H00J 109.5 . . ?
C00D C00H H00K 109.5 . . ?
C00D C00H H00L 109.5 . . ?
C00D C00H H00M 109.5 . . ?
H00K C00H H00L 109.5 . . ?
H00K C00H H00M 109.5 . . ?
H00L C00H H00M 109.5 . . ?
C00F C00I H00N 109.5 . . ?
C00F C00I H00O 109.5 . . ?
C00F C00I H00P 109.5 . . ?
H00N C00I H00O 109.5 . . ?
H00N C00I H00P 109.5 . . ?
H00O C00I H00P 109.5 . . ?
C00E C00J H00Q 109.5 . . ?
C00E C00J H00R 109.5 . . ?
C00E C00J H00S 109.5 . . ?
H00Q C00J H00R 109.5 . . ?
H00Q C00J H00S 109.5 . . ?
H00R C00J H00S 109.5 . . ?
C00F C00K H00T 109.5 . . ?
C00F C00K H00U 109.5 . . ?
C00F C00K H00V 109.5 . . ?
H00T C00K H00U 109.5 . . ?
H00T C00K H00V 109.5 . . ?
H00U C00K H00V 109.5 . . ?

loop_
_geom_bond_atom_site_label_1
_geom_bond_atom_site_label_2
_geom_bond_distance
_geom_bond_site_symmetry_2
_geom_bond_publ_flag
Bi01 N004 2.159(13) . ?
Bi01 N005 2.296(11) . ?
Bi01 N005 2.296(11) 2_655 ?
Br02 C008 1.888(5) . ?
Si03 N005 1.776(11) . ?
Si03 C00D 1.865(18) . ?
Si03 C00E 1.905(13) . ?
Si03 C00F 1.902(14) . ?
N004 C007 1.398(9) 2_655 ?
N004 C007 1.398(8) . ?
N005 C00B 1.389(12) . ?
C00B C006 1.3900 . ?
C00B C007 1.3900 . ?
C006 H006 0.9500 . ?
C006 C008 1.3900 . ?
C008 C00A 1.3900 . ?
C00A H00A 0.9500 . ?
C00A C009 1.3900 . ?
C009 H009 0.9500 . ?
C009 C007 1.3900 . ?
C00C H00B 0.9800 . ?
C00C H00C 0.9800 . ?
C00C H00D 0.9800 . ?
C00C C00E 1.539(19) . ?
C00D H00E 1.0000 . ?
C00D C00G 1.52(2) . ?
C00D C00H 1.54(2) . ?
C00E H00F 1.0000 . ?
C00E C00J 1.55(2) . ?
C00F H00G 1.0000 . ?
C00F C00I 1.54(2) . ?
C00F C00K 1.55(3) . ?
C00G H00H 0.9800 . ?
C00G H00I 0.9800 . ?
C00G H00J 0.9800 . ?
C00H H00K 0.9800 . ?
C00H H00L 0.9800 . ?
C00H H00M 0.9800 . ?
C00I H00N 0.9800 . ?
C00I H00O 0.9800 . ?
C00I H00P 0.9800 . ?
C00J H00Q 0.9800 . ?
C00J H00R 0.9800 . ?
C00J H00S 0.9800 . ?
C00K H00T 0.9800 . ?
C00K H00U 0.9800 . ?
C00K H00V 0.9800 . ?

loop_
_geom_torsion_atom_site_label_1
_geom_torsion_atom_site_label_2
_geom_torsion_atom_site_label_3
_geom_torsion_atom_site_label_4
_geom_torsion
_geom_torsion_site_symmetry_1
_geom_torsion_site_symmetry_2
_geom_torsion_site_symmetry_3
_geom_torsion_site_symmetry_4
_geom_torsion_publ_flag
Bi01 N004 C007 C00B 15.5(5) . . . . ?
Bi01 N004 C007 C009 -164.6(3) . . . . ?
Bi01 N005 C00B C006 168.4(4) . . . . ?
Bi01 N005 C00B C007 -5.9(8) . . . . ?
Br02 C008 C00A C009 -178.4(5) . . . . ?
Si03 N005 C00B C006 -2.1(12) . . . . ?
Si03 N005 C00B C007 -176.4(6) . . . . ?
N005 Si03 C00D C00G -166.5(10) . . . . ?
N005 Si03 C00D C00H -39.4(13) . . . . ?
N005 C00B C006 C008 -174.2(8) . . . . ?
N005 C00B C007 N004 -5.8(7) . . . . ?
N005 C00B C007 C009 174.3(8) . . . . ?
C00B C006 C008 Br02 178.3(5) . . . . ?
C00B C006 C008 C00A 0.0 . . . . ?
C006 C00B C007 N004 179.9(6) . . . . ?
C006 C00B C007 C009 0.0 . . . . ?
C006 C008 C00A C009 0.0 . . . . ?
C008 C00A C009 C007 0.0 . . . . ?
C00A C009 C007 N004 -179.9(6) . . . . ?
C00A C009 C007 C00B 0.0 . . . . ?
C007 N004 C007 C00B -164.5(10) 2_655 . . . ?
C007 N004 C007 C009 15.4(6) 2_655 . . . ?
C007 C00B C006 C008 0.0 . . . . ?
C00D Si03 N005 Bi01 147.0(6) . . . . ?
C00D Si03 N005 C00B -42.9(11) . . . . ?
C00E Si03 N005 Bi01 24.8(7) . . . . ?
C00E Si03 N005 C00B -165.1(9) . . . . ?
C00E Si03 C00D C00G -49.2(13) . . . . ?
C00E Si03 C00D C00H 77.9(13) . . . . ?
C00F Si03 N005 Bi01 -89.5(7) . . . . ?
C00F Si03 N005 C00B 80.6(11) . . . . ?
C00F Si03 C00D C00G 69.4(13) . . . . ?
C00F Si03 C00D C00H -163.5(11) . . . . ?
